data_7705137
loop_
_publ_author_name
'Johnson, Alice'
'Marzo, Isabel'
'Gimeno, M Concepci\'on'

_publ_section_title
;
 Heterobimetallic propargyl gold complexes with \p-bound copper or silver
 with enhanced anticancer activity.
;
_journal_issue 33
_journal_name_full 'Dalton transactions (Cambridge, England : 2003)'
_journal_page_first 11736
_journal_page_last 11742
_journal_paper_doi 10.1039/d0dt02113j
_journal_volume 49
_journal_year 2020
_chemical_formula_sum 'C33 H25 Au N P'
_chemical_formula_weight 663.47
_space_group_crystal_system triclinic
_space_group_IT_number 2
_space_group_name_Hall '-P 1'
_space_group_name_H-M_alt 'P -1'
_atom_sites_solution_hydrogens geom
_atom_sites_solution_primary direct
_audit_creation_method SHELXL-2016/6
_audit_update_record
;
2020-07-29 deposited with the CCDC.	2020-08-10 downloaded from the CCDC.
;
_cell_angle_alpha 88.70(3)
_cell_angle_beta 77.31(3)
_cell_angle_gamma 78.99(3)
_cell_formula_units_Z 2
_cell_length_a 8.7346(17)
_cell_length_b 9.4044(19)
_cell_length_c 16.195(3)
_cell_measurement_reflns_used 33396
_cell_measurement_temperature 100(2)
_cell_measurement_theta_max 31.0920
_cell_measurement_theta_min 3.3600
_cell_volume 1273.7(5)
_computing_cell_refinement 'CrysAlisPro 1.171.38.41r (Rigaku OD, 2015)'
_computing_data_collection 'CrysAlisPro 1.171.38.41r (Rigaku OD, 2015)'
_computing_data_reduction 'CrysAlisPro 1.171.38.41r (Rigaku OD, 2015)'
_computing_molecular_graphics Diamond
_computing_publication_material 'ShelXL (Sheldrick, 2015)'
_computing_structure_refinement 'SHELXL-2016/6 (Sheldrick, 2016)'
_computing_structure_solution SHELXS
_diffrn_ambient_temperature 100(2)
_diffrn_detector_area_resol_mean 16.0655
_diffrn_measured_fraction_theta_full 0.997
_diffrn_measured_fraction_theta_max 0.935
_diffrn_measurement_device_type 'Xcalibur, Sapphire3'
_diffrn_measurement_method 'w rotations'
_diffrn_radiation_type MoK\a
_diffrn_radiation_wavelength 0.71073
_diffrn_reflns_av_R_equivalents 0.0280
_diffrn_reflns_av_unetI/netI 0.0181
_diffrn_reflns_Laue_measured_fraction_full 0.997
_diffrn_reflns_Laue_measured_fraction_max 0.935
_diffrn_reflns_limit_h_max 12
_diffrn_reflns_limit_h_min -12
_diffrn_reflns_limit_k_max 13
_diffrn_reflns_limit_k_min -13
_diffrn_reflns_limit_l_max 23
_diffrn_reflns_limit_l_min -23
_diffrn_reflns_number 46269
_diffrn_reflns_point_group_measured_fraction_full 0.997
_diffrn_reflns_point_group_measured_fraction_max 0.935
_diffrn_reflns_theta_full 25.242
_diffrn_reflns_theta_max 31.162
_diffrn_reflns_theta_min 3.135
_diffrn_source 'fine-focus sealed X-ray tube'
_exptl_absorpt_coefficient_mu 5.861
_exptl_absorpt_correction_T_max 1.00000
_exptl_absorpt_correction_T_min 0.45975
_exptl_absorpt_correction_type multi-scan
_exptl_absorpt_process_details
;
CrysAlisPro 1.171.38.41r (Rigaku Oxford Diffraction, 2015)
Empirical absorption correction using spherical harmonics,
 implemented in SCALE3 ABSPACK scaling algorithm.
;
_exptl_crystal_colour colorless
_exptl_crystal_density_diffrn 1.730
_exptl_crystal_description prism
_exptl_crystal_F_000 648
_exptl_crystal_size_max 0.260
_exptl_crystal_size_mid 0.200
_exptl_crystal_size_min 0.180
_exptl_transmission_factor_max 1.00000
_exptl_transmission_factor_min 0.45975
_refine_diff_density_max 0.616
_refine_diff_density_min -0.934
_refine_diff_density_rms 0.093
_refine_ls_extinction_method none
_refine_ls_goodness_of_fit_ref 1.038
_refine_ls_hydrogen_treatment constr
_refine_ls_matrix_type full
_refine_ls_number_parameters 325
_refine_ls_number_reflns 7697
_refine_ls_number_restraints 0
_refine_ls_restrained_S_all 1.038
_refine_ls_R_factor_all 0.0175
_refine_ls_R_factor_gt 0.0163
_refine_ls_shift/su_max 0.002
_refine_ls_shift/su_mean 0.000
_refine_ls_structure_factor_coef Fsqd
_refine_ls_weighting_details 'w=1/[\s^2^(Fo^2^)+(0.0128P)^2^+1.1318P] where P=(Fo^2^+2Fc^2^)/3'
_refine_ls_weighting_scheme calc
_refine_ls_wR_factor_gt 0.0340
_refine_ls_wR_factor_ref 0.0345
_reflns_Friedel_coverage 0.000
_reflns_number_gt 7417
_reflns_number_total 7697
_reflns_threshold_expression 'I > 2\s(I)'
_cod_data_source_file d0dt02113j2.cif
_cod_data_source_block c517
_cod_depositor_comments 'Adding full bibliography for 7705135--7705141.cif.'
_cod_database_code 7705137
_shelx_shelxl_version_number 2016/6
_shelx_space_group_comment
;
The symmetry employed for this shelxl refinement is uniquely defined
by the following loop, which should always be used as a source of
symmetry information in preference to the above space-group names.
They are only intended as comments.
;
_shelx_estimated_absorpt_t_min 0.311
_shelx_estimated_absorpt_t_max 0.418

loop_
_space_group_symop_operation_xyz
'x, y, z'
'-x, -y, -z'

loop_
_atom_site_label
_atom_site_type_symbol
_atom_site_fract_x
_atom_site_fract_y
_atom_site_fract_z
_atom_site_U_iso_or_equiv
_atom_site_adp_type
_atom_site_occupancy
_atom_site_site_symmetry_order
_atom_site_calc_flag
_atom_site_refinement_flags_posn
_atom_site_refinement_flags_adp
_atom_site_refinement_flags_occupancy
_atom_site_disorder_assembly
_atom_site_disorder_group
Au1 Au 0.30974(2) 0.13779(2) 0.21825(2) 0.01416(2) Uani 1 1 d . . . . .
C1 C 0.42865(19) -0.01970(18) 0.27809(10) 0.0162(3) Uani 1 1 d . . . . .
C2 C 0.4961(2) -0.11578(18) 0.31465(10) 0.0161(3) Uani 1 1 d . . . . .
C3 C 0.5640(2) -0.22890(18) 0.36777(11) 0.0174(3) Uani 1 1 d . . . . .
H3A H 0.640532 -0.305464 0.331024 0.021 Uiso 1 1 calc R U . . .
H3B H 0.623362 -0.186272 0.403246 0.021 Uiso 1 1 calc R U . . .
C4 C 0.4149(2) -0.43289(18) 0.41669(11) 0.0164(3) Uani 1 1 d . . . . .
C5 C 0.5080(2) -0.54939(19) 0.36610(12) 0.0210(3) Uani 1 1 d . . . . .
H5 H 0.604570 -0.539999 0.327602 0.025 Uiso 1 1 calc R U . . .
C6 C 0.4541(2) -0.6798(2) 0.37415(13) 0.0251(4) Uani 1 1 d . . . . .
H6 H 0.515352 -0.761296 0.340673 0.030 Uiso 1 1 calc R U . . .
C7 C 0.3120(2) -0.6936(2) 0.43038(13) 0.0261(4) Uani 1 1 d . . . . .
H7 H 0.277503 -0.783807 0.433713 0.031 Uiso 1 1 calc R U . . .
C8 C 0.2206(2) -0.5788(2) 0.48121(12) 0.0226(4) Uani 1 1 d . . . . .
H8 H 0.124795 -0.589933 0.519825 0.027 Uiso 1 1 calc R U . . .
C9 C 0.2710(2) -0.44602(19) 0.47501(11) 0.0175(3) Uani 1 1 d . . . . .
C10 C 0.2070(2) -0.30532(19) 0.51586(10) 0.0170(3) Uani 1 1 d . . . . .
C11 C 0.0707(2) -0.2483(2) 0.57737(11) 0.0208(3) Uani 1 1 d . . . . .
H11 H -0.001593 -0.308366 0.603228 0.025 Uiso 1 1 calc R U . . .
C12 C 0.0430(2) -0.1031(2) 0.59998(11) 0.0227(4) Uani 1 1 d . . . . .
H12 H -0.050803 -0.062738 0.640540 0.027 Uiso 1 1 calc R U . . .
C13 C 0.1511(2) -0.0148(2) 0.56391(11) 0.0217(3) Uani 1 1 d . . . . .
H13 H 0.129441 0.084532 0.580502 0.026 Uiso 1 1 calc R U . . .
C14 C 0.2894(2) -0.06932(19) 0.50444(11) 0.0184(3) Uani 1 1 d . . . . .
H14 H 0.363926 -0.009884 0.480839 0.022 Uiso 1 1 calc R U . . .
C15 C 0.31433(19) -0.21455(18) 0.48078(10) 0.0157(3) Uani 1 1 d . . . . .
C16 C 0.09074(19) 0.48175(18) 0.19083(10) 0.0149(3) Uani 1 1 d . . . . .
C17 C 0.1643(2) 0.53525(19) 0.24851(11) 0.0197(3) Uani 1 1 d . . . . .
H17 H 0.248735 0.474243 0.267811 0.024 Uiso 1 1 calc R U . . .
C18 C 0.1136(2) 0.6782(2) 0.27767(12) 0.0251(4) Uani 1 1 d . . . . .
H18 H 0.164264 0.715197 0.316477 0.030 Uiso 1 1 calc R U . . .
C19 C -0.0109(2) 0.7668(2) 0.25010(12) 0.0242(4) Uani 1 1 d . . . . .
H19 H -0.043281 0.865154 0.268885 0.029 Uiso 1 1 calc R U . . .
C20 C -0.0885(2) 0.7124(2) 0.19517(11) 0.0217(3) Uani 1 1 d . . . . .
H20 H -0.176028 0.772489 0.177987 0.026 Uiso 1 1 calc R U . . .
C21 C -0.0379(2) 0.57035(19) 0.16548(11) 0.0186(3) Uani 1 1 d . . . . .
H21 H -0.090727 0.533118 0.127825 0.022 Uiso 1 1 calc R U . . .
C22 C 0.00441(19) 0.23463(17) 0.12082(10) 0.0153(3) Uani 1 1 d . . . . .
C23 C -0.0152(2) 0.21766(19) 0.03876(11) 0.0186(3) Uani 1 1 d . . . . .
H23 H 0.057293 0.247631 -0.008027 0.022 Uiso 1 1 calc R U . . .
C24 C -0.1414(2) 0.1567(2) 0.02537(12) 0.0234(4) Uani 1 1 d . . . . .
H24 H -0.155231 0.145606 -0.030545 0.028 Uiso 1 1 calc R U . . .
C25 C -0.2466(2) 0.1123(2) 0.09343(13) 0.0256(4) Uani 1 1 d . . . . .
H25 H -0.332100 0.070127 0.084110 0.031 Uiso 1 1 calc R U . . .
C26 C -0.2276(2) 0.1290(2) 0.17509(13) 0.0253(4) Uani 1 1 d . . . . .
H26 H -0.300257 0.098695 0.221670 0.030 Uiso 1 1 calc R U . . .
C27 C -0.1028(2) 0.1899(2) 0.18902(12) 0.0222(3) Uani 1 1 d . . . . .
H27 H -0.090202 0.201343 0.245142 0.027 Uiso 1 1 calc R U . . .
C28 C 0.29382(19) 0.33176(18) 0.04057(10) 0.0148(3) Uani 1 1 d . . . . .
C29 C 0.2895(2) 0.46690(19) 0.00339(11) 0.0178(3) Uani 1 1 d . . . . .
H29 H 0.225416 0.550680 0.033611 0.021 Uiso 1 1 calc R U . . .
C30 C 0.3793(2) 0.4796(2) -0.07824(11) 0.0214(3) Uani 1 1 d . . . . .
H30 H 0.376235 0.572009 -0.103503 0.026 Uiso 1 1 calc R U . . .
C31 C 0.4725(2) 0.3580(2) -0.12221(11) 0.0233(4) Uani 1 1 d . . . . .
H31 H 0.531923 0.366617 -0.178144 0.028 Uiso 1 1 calc R U . . .
C32 C 0.4799(2) 0.2231(2) -0.08508(12) 0.0246(4) Uani 1 1 d . . . . .
H32 H 0.545299 0.139844 -0.115248 0.030 Uiso 1 1 calc R U . . .
C33 C 0.3918(2) 0.21023(19) -0.00391(11) 0.0208(3) Uani 1 1 d . . . . .
H33 H 0.397982 0.118010 0.021683 0.025 Uiso 1 1 calc R U . . .
N1 N 0.43998(17) -0.29293(15) 0.42204(9) 0.0155(3) Uani 1 1 d . . . . .
P1 P 0.17251(5) 0.30291(4) 0.14368(3) 0.01360(7) Uani 1 1 d . . . . .

loop_
_atom_site_aniso_label
_atom_site_aniso_U_11
_atom_site_aniso_U_22
_atom_site_aniso_U_33
_atom_site_aniso_U_23
_atom_site_aniso_U_13
_atom_site_aniso_U_12
Au1 0.01451(3) 0.01436(3) 0.01344(3) 0.00185(2) -0.00378(2) -0.00175(2)
C1 0.0152(7) 0.0172(7) 0.0156(7) -0.0003(6) -0.0018(6) -0.0036(6)
C2 0.0162(7) 0.0168(7) 0.0152(7) 0.0011(6) -0.0015(6) -0.0050(6)
C3 0.0147(7) 0.0177(8) 0.0195(8) 0.0042(6) -0.0034(6) -0.0029(6)
C4 0.0204(8) 0.0140(7) 0.0182(7) 0.0044(6) -0.0108(6) -0.0045(6)
C5 0.0227(8) 0.0187(8) 0.0231(8) 0.0007(6) -0.0116(7) 0.0000(7)
C6 0.0309(10) 0.0154(8) 0.0320(10) -0.0017(7) -0.0179(8) 0.0010(7)
C7 0.0329(10) 0.0164(8) 0.0365(10) 0.0057(7) -0.0211(8) -0.0080(7)
C8 0.0262(9) 0.0207(8) 0.0269(9) 0.0084(7) -0.0143(7) -0.0105(7)
C9 0.0197(8) 0.0186(8) 0.0180(7) 0.0054(6) -0.0099(6) -0.0068(6)
C10 0.0186(7) 0.0202(8) 0.0155(7) 0.0043(6) -0.0081(6) -0.0069(6)
C11 0.0199(8) 0.0296(9) 0.0154(7) 0.0040(7) -0.0048(6) -0.0106(7)
C12 0.0206(8) 0.0311(10) 0.0156(8) -0.0017(7) -0.0028(6) -0.0036(7)
C13 0.0255(9) 0.0218(8) 0.0174(8) -0.0026(6) -0.0053(7) -0.0027(7)
C14 0.0210(8) 0.0178(8) 0.0173(7) 0.0009(6) -0.0044(6) -0.0057(6)
C15 0.0163(7) 0.0178(7) 0.0143(7) 0.0030(6) -0.0058(6) -0.0037(6)
C16 0.0143(7) 0.0155(7) 0.0141(7) 0.0006(6) -0.0021(6) -0.0020(6)
C17 0.0208(8) 0.0209(8) 0.0186(8) 0.0001(6) -0.0077(6) -0.0031(7)
C18 0.0317(10) 0.0233(9) 0.0226(9) -0.0046(7) -0.0105(7) -0.0048(8)
C19 0.0307(10) 0.0192(8) 0.0194(8) -0.0046(7) -0.0025(7) 0.0005(7)
C20 0.0217(8) 0.0218(8) 0.0182(8) -0.0015(6) -0.0033(6) 0.0034(7)
C21 0.0178(8) 0.0208(8) 0.0167(7) -0.0015(6) -0.0044(6) -0.0013(6)
C22 0.0141(7) 0.0139(7) 0.0185(7) 0.0018(6) -0.0054(6) -0.0025(6)
C23 0.0188(8) 0.0187(8) 0.0189(8) -0.0002(6) -0.0055(6) -0.0034(6)
C24 0.0234(9) 0.0230(9) 0.0266(9) -0.0042(7) -0.0115(7) -0.0034(7)
C25 0.0195(8) 0.0201(8) 0.0398(11) -0.0020(8) -0.0099(8) -0.0061(7)
C26 0.0191(8) 0.0250(9) 0.0321(10) 0.0047(8) -0.0030(7) -0.0085(7)
C27 0.0223(8) 0.0258(9) 0.0192(8) 0.0044(7) -0.0042(7) -0.0071(7)
C28 0.0126(7) 0.0177(7) 0.0146(7) -0.0001(6) -0.0039(5) -0.0026(6)
C29 0.0157(7) 0.0184(8) 0.0188(8) 0.0010(6) -0.0036(6) -0.0027(6)
C30 0.0195(8) 0.0249(9) 0.0208(8) 0.0050(7) -0.0042(6) -0.0075(7)
C31 0.0197(8) 0.0336(10) 0.0166(8) 0.0007(7) -0.0008(6) -0.0088(7)
C32 0.0246(9) 0.0259(9) 0.0197(8) -0.0063(7) 0.0002(7) -0.0011(7)
C33 0.0228(8) 0.0182(8) 0.0197(8) -0.0021(6) -0.0034(7) -0.0011(7)
N1 0.0164(6) 0.0135(6) 0.0163(6) 0.0023(5) -0.0025(5) -0.0033(5)
P1 0.01358(18) 0.01379(18) 0.01353(18) 0.00107(14) -0.00386(14) -0.00195(14)

loop_
_atom_type_symbol
_atom_type_description
_atom_type_scat_dispersion_real
_atom_type_scat_dispersion_imag
_atom_type_scat_source
C C 0.0033 0.0016 'International Tables Vol C Tables 4.2.6.8 and 6.1.1.4'
H H 0.0000 0.0000 'International Tables Vol C Tables 4.2.6.8 and 6.1.1.4'
Au Au -2.0133 8.8022 'International Tables Vol C Tables 4.2.6.8 and 6.1.1.4'
N N 0.0061 0.0033 'International Tables Vol C Tables 4.2.6.8 and 6.1.1.4'
P P 0.1023 0.0942 'International Tables Vol C Tables 4.2.6.8 and 6.1.1.4'

loop_
_geom_angle_atom_site_label_1
_geom_angle_atom_site_label_2
_geom_angle_atom_site_label_3
_geom_angle
_geom_angle_site_symmetry_1
_geom_angle_site_symmetry_3
_geom_angle_publ_flag
C1 Au1 P1 175.56(5) . . ?
C2 C1 Au1 178.12(15) . . ?
C1 C2 C3 173.60(17) . . ?
N1 C3 C2 111.44(14) . . ?
N1 C3 H3A 109.3 . . ?
C2 C3 H3A 109.3 . . ?
N1 C3 H3B 109.3 . . ?
C2 C3 H3B 109.3 . . ?
H3A C3 H3B 108.0 . . ?
N1 C4 C5 129.58(16) . . ?
N1 C4 C9 108.62(15) . . ?
C5 C4 C9 121.80(16) . . ?
C6 C5 C4 117.38(18) . . ?
C6 C5 H5 121.3 . . ?
C4 C5 H5 121.3 . . ?
C5 C6 C7 121.39(18) . . ?
C5 C6 H6 119.3 . . ?
C7 C6 H6 119.3 . . ?
C8 C7 C6 121.33(17) . . ?
C8 C7 H7 119.3 . . ?
C6 C7 H7 119.3 . . ?
C7 C8 C9 118.93(18) . . ?
C7 C8 H8 120.5 . . ?
C9 C8 H8 120.5 . . ?
C8 C9 C4 119.17(17) . . ?
C8 C9 C10 134.21(17) . . ?
C4 C9 C10 106.61(15) . . ?
C11 C10 C15 119.08(16) . . ?
C11 C10 C9 134.48(16) . . ?
C15 C10 C9 106.44(15) . . ?
C12 C11 C10 118.94(16) . . ?
C12 C11 H11 120.5 . . ?
C10 C11 H11 120.5 . . ?
C11 C12 C13 120.90(17) . . ?
C11 C12 H12 119.6 . . ?
C13 C12 H12 119.6 . . ?
C14 C13 C12 121.39(17) . . ?
C14 C13 H13 119.3 . . ?
C12 C13 H13 119.3 . . ?
C13 C14 C15 117.24(16) . . ?
C13 C14 H14 121.4 . . ?
C15 C14 H14 121.4 . . ?
N1 C15 C14 128.24(15) . . ?
N1 C15 C10 109.35(15) . . ?
C14 C15 C10 122.42(16) . . ?
C17 C16 C21 119.73(16) . . ?
C17 C16 P1 119.48(13) . . ?
C21 C16 P1 120.63(13) . . ?
C18 C17 C16 119.82(16) . . ?
C18 C17 H17 120.1 . . ?
C16 C17 H17 120.1 . . ?
C19 C18 C17 120.04(17) . . ?
C19 C18 H18 120.0 . . ?
C17 C18 H18 120.0 . . ?
C18 C19 C20 120.32(17) . . ?
C18 C19 H19 119.8 . . ?
C20 C19 H19 119.8 . . ?
C21 C20 C19 119.88(17) . . ?
C21 C20 H20 120.1 . . ?
C19 C20 H20 120.1 . . ?
C20 C21 C16 120.13(16) . . ?
C20 C21 H21 119.9 . . ?
C16 C21 H21 119.9 . . ?
C23 C22 C27 119.48(16) . . ?
C23 C22 P1 122.84(13) . . ?
C27 C22 P1 117.57(13) . . ?
C22 C23 C24 119.94(17) . . ?
C22 C23 H23 120.0 . . ?
C24 C23 H23 120.0 . . ?
C25 C24 C23 120.08(17) . . ?
C25 C24 H24 120.0 . . ?
C23 C24 H24 120.0 . . ?
C24 C25 C26 120.16(17) . . ?
C24 C25 H25 119.9 . . ?
C26 C25 H25 119.9 . . ?
C25 C26 C27 120.16(18) . . ?
C25 C26 H26 119.9 . . ?
C27 C26 H26 119.9 . . ?
C26 C27 C22 120.17(17) . . ?
C26 C27 H27 119.9 . . ?
C22 C27 H27 119.9 . . ?
C29 C28 C33 119.18(15) . . ?
C29 C28 P1 123.31(13) . . ?
C33 C28 P1 117.47(13) . . ?
C28 C29 C30 120.14(16) . . ?
C28 C29 H29 119.9 . . ?
C30 C29 H29 119.9 . . ?
C31 C30 C29 119.98(17) . . ?
C31 C30 H30 120.0 . . ?
C29 C30 H30 120.0 . . ?
C30 C31 C32 120.29(17) . . ?
C30 C31 H31 119.9 . . ?
C32 C31 H31 119.9 . . ?
C33 C32 C31 119.87(17) . . ?
C33 C32 H32 120.1 . . ?
C31 C32 H32 120.1 . . ?
C32 C33 C28 120.49(17) . . ?
C32 C33 H33 119.8 . . ?
C28 C33 H33 119.8 . . ?
C4 N1 C15 108.97(14) . . ?
C4 N1 C3 126.78(15) . . ?
C15 N1 C3 123.74(14) . . ?
C16 P1 C28 105.73(8) . . ?
C16 P1 C22 106.04(8) . . ?
C28 P1 C22 104.78(8) . . ?
C16 P1 Au1 117.82(6) . . ?
C28 P1 Au1 111.54(6) . . ?
C22 P1 Au1 110.00(6) . . ?

loop_
_geom_bond_atom_site_label_1
_geom_bond_atom_site_label_2
_geom_bond_distance
_geom_bond_site_symmetry_2
_geom_bond_publ_flag
Au1 C1 2.0004(18) . ?
Au1 P1 2.2686(8) . ?
C1 C2 1.200(2) . ?
C2 C3 1.472(2) . ?
C3 N1 1.455(2) . ?
C3 H3A 0.9900 . ?
C3 H3B 0.9900 . ?
C4 N1 1.383(2) . ?
C4 C5 1.393(3) . ?
C4 C9 1.421(2) . ?
C5 C6 1.389(3) . ?
C5 H5 0.9500 . ?
C6 C7 1.395(3) . ?
C6 H6 0.9500 . ?
C7 C8 1.379(3) . ?
C7 H7 0.9500 . ?
C8 C9 1.396(2) . ?
C8 H8 0.9500 . ?
C9 C10 1.448(3) . ?
C10 C11 1.398(3) . ?
C10 C15 1.407(2) . ?
C11 C12 1.384(3) . ?
C11 H11 0.9500 . ?
C12 C13 1.399(3) . ?
C12 H12 0.9500 . ?
C13 C14 1.387(3) . ?
C13 H13 0.9500 . ?
C14 C15 1.390(2) . ?
C14 H14 0.9500 . ?
C15 N1 1.385(2) . ?
C16 C17 1.395(2) . ?
C16 C21 1.398(2) . ?
C16 P1 1.8115(18) . ?
C17 C18 1.391(3) . ?
C17 H17 0.9500 . ?
C18 C19 1.389(3) . ?
C18 H18 0.9500 . ?
C19 C20 1.389(3) . ?
C19 H19 0.9500 . ?
C20 C21 1.387(2) . ?
C20 H20 0.9500 . ?
C21 H21 0.9500 . ?
C22 C23 1.393(2) . ?
C22 C27 1.396(2) . ?
C22 P1 1.8207(17) . ?
C23 C24 1.394(2) . ?
C23 H23 0.9500 . ?
C24 C25 1.384(3) . ?
C24 H24 0.9500 . ?
C25 C26 1.385(3) . ?
C25 H25 0.9500 . ?
C26 C27 1.385(3) . ?
C26 H26 0.9500 . ?
C27 H27 0.9500 . ?
C28 C29 1.391(2) . ?
C28 C33 1.396(2) . ?
C28 P1 1.8157(17) . ?
C29 C30 1.397(2) . ?
C29 H29 0.9500 . ?
C30 C31 1.380(3) . ?
C30 H30 0.9500 . ?
C31 C32 1.387(3) . ?
C31 H31 0.9500 . ?
C32 C33 1.385(3) . ?
C32 H32 0.9500 . ?
C33 H33 0.9500 . ?

loop_
_geom_torsion_atom_site_label_1
_geom_torsion_atom_site_label_2
_geom_torsion_atom_site_label_3
_geom_torsion_atom_site_label_4
_geom_torsion
_geom_torsion_site_symmetry_1
_geom_torsion_site_symmetry_2
_geom_torsion_site_symmetry_3
_geom_torsion_site_symmetry_4
_geom_torsion_publ_flag
N1 C4 C5 C6 179.57(16) . . . . ?
C9 C4 C5 C6 0.6(2) . . . . ?
C4 C5 C6 C7 0.3(3) . . . . ?
C5 C6 C7 C8 -1.0(3) . . . . ?
C6 C7 C8 C9 0.9(3) . . . . ?
C7 C8 C9 C4 -0.1(2) . . . . ?
C7 C8 C9 C10 178.88(18) . . . . ?
N1 C4 C9 C8 -179.89(14) . . . . ?
C5 C4 C9 C8 -0.7(2) . . . . ?
N1 C4 C9 C10 0.91(18) . . . . ?
C5 C4 C9 C10 -179.89(15) . . . . ?
C8 C9 C10 C11 0.4(3) . . . . ?
C4 C9 C10 C11 179.40(18) . . . . ?
C8 C9 C10 C15 -179.15(18) . . . . ?
C4 C9 C10 C15 -0.12(17) . . . . ?
C15 C10 C11 C12 2.0(2) . . . . ?
C9 C10 C11 C12 -177.46(18) . . . . ?
C10 C11 C12 C13 -1.8(3) . . . . ?
C11 C12 C13 C14 0.1(3) . . . . ?
C12 C13 C14 C15 1.4(3) . . . . ?
C13 C14 C15 N1 178.59(16) . . . . ?
C13 C14 C15 C10 -1.1(2) . . . . ?
C11 C10 C15 N1 179.68(14) . . . . ?
C9 C10 C15 N1 -0.71(18) . . . . ?
C11 C10 C15 C14 -0.6(2) . . . . ?
C9 C10 C15 C14 179.00(15) . . . . ?
C21 C16 C17 C18 -2.7(3) . . . . ?
P1 C16 C17 C18 172.73(14) . . . . ?
C16 C17 C18 C19 0.7(3) . . . . ?
C17 C18 C19 C20 1.8(3) . . . . ?
C18 C19 C20 C21 -2.2(3) . . . . ?
C19 C20 C21 C16 0.1(3) . . . . ?
C17 C16 C21 C20 2.3(3) . . . . ?
P1 C16 C21 C20 -173.07(13) . . . . ?
C27 C22 C23 C24 0.1(3) . . . . ?
P1 C22 C23 C24 176.16(13) . . . . ?
C22 C23 C24 C25 -0.4(3) . . . . ?
C23 C24 C25 C26 0.4(3) . . . . ?
C24 C25 C26 C27 -0.2(3) . . . . ?
C25 C26 C27 C22 0.0(3) . . . . ?
C23 C22 C27 C26 0.1(3) . . . . ?
P1 C22 C27 C26 -176.16(14) . . . . ?
C33 C28 C29 C30 1.6(2) . . . . ?
P1 C28 C29 C30 -176.26(13) . . . . ?
C28 C29 C30 C31 0.0(3) . . . . ?
C29 C30 C31 C32 -1.2(3) . . . . ?
C30 C31 C32 C33 0.8(3) . . . . ?
C31 C32 C33 C28 0.8(3) . . . . ?
C29 C28 C33 C32 -2.0(3) . . . . ?
P1 C28 C33 C32 176.00(14) . . . . ?
C5 C4 N1 C15 179.51(16) . . . . ?
C9 C4 N1 C15 -1.37(18) . . . . ?
C5 C4 N1 C3 7.5(3) . . . . ?
C9 C4 N1 C3 -173.36(15) . . . . ?
C14 C15 N1 C4 -178.39(16) . . . . ?
C10 C15 N1 C4 1.31(18) . . . . ?
C14 C15 N1 C3 -6.1(3) . . . . ?
C10 C15 N1 C3 173.59(14) . . . . ?
C2 C3 N1 C4 112.05(18) . . . . ?
C2 C3 N1 C15 -58.8(2) . . . . ?
C17 C16 P1 C28 -98.15(14) . . . . ?
C21 C16 P1 C28 77.23(15) . . . . ?
C17 C16 P1 C22 150.95(14) . . . . ?
C21 C16 P1 C22 -33.67(16) . . . . ?
C17 C16 P1 Au1 27.29(15) . . . . ?
C21 C16 P1 Au1 -157.33(12) . . . . ?
C29 C28 P1 C16 -12.23(16) . . . . ?
C33 C28 P1 C16 169.90(13) . . . . ?
C29 C28 P1 C22 99.56(15) . . . . ?
C33 C28 P1 C22 -78.31(15) . . . . ?
C29 C28 P1 Au1 -141.46(13) . . . . ?
C33 C28 P1 Au1 40.67(15) . . . . ?
C23 C22 P1 C16 109.77(15) . . . . ?
C27 C22 P1 C16 -74.10(15) . . . . ?
C23 C22 P1 C28 -1.79(16) . . . . ?
C27 C22 P1 C28 174.33(13) . . . . ?
C23 C22 P1 Au1 -121.81(14) . . . . ?
C27 C22 P1 Au1 54.32(15) . . . . ?
